data_1563287
loop_
_publ_author_name
'Lei, Xiao-Wu'

_publ_section_title
;
 K2Mg5&#x2212;xSn3 and K3Mg18Tt11 (Tt=Sn, pb) with two types of Mg--Sn/Pb
 frameworks
;
_journal_issue 4
_journal_name_full 'Journal of Solid State Chemistry'
_journal_page_first 852
_journal_page_last 858
_journal_paper_doi 10.1016/j.jssc.2011.02.003
_journal_volume 184
_journal_year 2011
_chemical_formula_sum 'K3 Mg18 Sn11'
_chemical_formula_weight 1860.47
_space_group_IT_number 176
_space_group_name_Hall '-P 6c'
_space_group_name_H-M_alt 'P 63/m'
_symmetry_cell_setting hexagonal
_symmetry_space_group_name_H-M 'P 63/m'
_atom_sites_solution_hydrogens .
_atom_sites_solution_primary direct
_atom_sites_solution_secondary difmap
_cell_angle_alpha 90.00
_cell_angle_beta 90.00
_cell_angle_gamma 120.00
_cell_formula_units_Z 2
_cell_length_a 11.8429(6)
_cell_length_b 11.8429(6)
_cell_length_c 13.8128(14)
_cell_measurement_temperature 293(2)
_cell_volume 1677.8(2)
_computing_cell_refinement 'CrystalClear (Rigaku Corp., 2000)'
_computing_data_collection 'CrystalClear (Rigaku Corp., 2000)'
_computing_data_reduction 'CrystalClear (Rigaku Corp., 2000)'
_computing_structure_refinement 'SHELXL-97 (Sheldrick, 1997)'
_computing_structure_solution 'SHELXS-97 (Sheldrick, 1990)'
_diffrn_ambient_temperature 293(2)
_diffrn_detector_area_resol_mean 14.6306
_diffrn_measured_fraction_theta_full 0.996
_diffrn_measured_fraction_theta_max 0.996
_diffrn_measurement_device_type 'Mercury70 (2x2 bin mode)'
_diffrn_measurement_method CCD_Profile_fitting
_diffrn_radiation_monochromator graphite
_diffrn_radiation_source 'fine-focus sealed tube'
_diffrn_radiation_type MoK\a
_diffrn_radiation_wavelength 0.71073
_diffrn_reflns_av_R_equivalents 0.0295
_diffrn_reflns_av_sigmaI/netI 0.0157
_diffrn_reflns_limit_h_max 15
_diffrn_reflns_limit_h_min -13
_diffrn_reflns_limit_k_max 14
_diffrn_reflns_limit_k_min -15
_diffrn_reflns_limit_l_max 17
_diffrn_reflns_limit_l_min -17
_diffrn_reflns_number 11198
_diffrn_reflns_theta_full 27.47
_diffrn_reflns_theta_max 27.47
_diffrn_reflns_theta_min 2.47
_exptl_absorpt_coefficient_mu 8.741
_exptl_absorpt_correction_T_max 1.0000
_exptl_absorpt_correction_T_min 0.1950
_exptl_absorpt_correction_type multi-scan
_exptl_crystal_colour Gray
_exptl_crystal_density_diffrn 3.683
_exptl_crystal_density_method 'not measured'
_exptl_crystal_description prism
_exptl_crystal_F_000 1646
_exptl_crystal_size_max 0.4000
_exptl_crystal_size_mid 0.2000
_exptl_crystal_size_min 0.2000
_refine_diff_density_max 2.979
_refine_diff_density_min -1.531
_refine_diff_density_rms 0.212
_refine_ls_extinction_coef 0.00051(3)
_refine_ls_extinction_method SHELXL
_refine_ls_goodness_of_fit_ref 1.125
_refine_ls_hydrogen_treatment none
_refine_ls_matrix_type full
_refine_ls_number_parameters 59
_refine_ls_number_reflns 1340
_refine_ls_number_restraints 19
_refine_ls_restrained_S_all 1.125
_refine_ls_R_factor_all 0.0445
_refine_ls_R_factor_gt 0.0412
_refine_ls_shift/su_max 0.000
_refine_ls_shift/su_mean 0.000
_refine_ls_structure_factor_coef Fsqd
_refine_ls_weighting_details 'calc w=1/[\s^2^(Fo^2^)+(0.0206P)^2^+25.8456P] where P=(Fo^2^+2Fc^2^)/3'
_refine_ls_weighting_scheme calc
_refine_ls_wR_factor_gt 0.0765
_refine_ls_wR_factor_ref 0.0782
_reflns_number_gt 1267
_reflns_number_total 1340
_reflns_threshold_expression >2sigma(I)
_cod_data_source_file JSSC-2011-184-852.CIF
_cod_data_source_block K3Mg18Sn11
_cod_depositor_comments
;
The following automatic conversions were performed:

data item '_exptl_absorpt_correction_type' value 'Multi-Scan' was
changed to 'multi-scan' in accordance with the built-in table derived
from the CIF Core dictionary named 'cif_core.dic' version 2.4.5 last
updated on 2014-11-21.

Automatic conversion script
Id: cif_fix_values 8369 2020-08-20 11:38:08Z andrius 
;
_cod_original_sg_symbol_H-M P63/m
_cod_database_code 1563287

loop_
_symmetry_equiv_pos_as_xyz
'x, y, z'
'-y, x-y, z'
'-x+y, -x, z'
'-x, -y, z+1/2'
'y, -x+y, z+1/2'
'x-y, x, z+1/2'
'-x, -y, -z'
'y, -x+y, -z'
'x-y, x, -z'
'x, y, -z-1/2'
'-y, x-y, -z-1/2'
'-x+y, -x, -z-1/2'

loop_
_atom_site_label
_atom_site_type_symbol
_atom_site_fract_x
_atom_site_fract_y
_atom_site_fract_z
_atom_site_U_iso_or_equiv
_atom_site_adp_type
_atom_site_occupancy
_atom_site_symmetry_multiplicity
_atom_site_calc_flag
_atom_site_refinement_flags
_atom_site_disorder_assembly
_atom_site_disorder_group
K1 K 0.3333 0.6667 0.5827(2) 0.0187(5) Uani 1 3 d S . .
K2 K 0.6667 0.3333 0.7500 0.0196(7) Uani 1 6 d S . .
Mg1 Mg 0.2575(3) 0.1461(3) 0.7500 0.0180(7) Uani 1 2 d S . .
Mg2 Mg 0.1230(2) 0.2702(2) 0.58326(16) 0.0117(4) Uani 1 1 d . . .
Mg3 Mg 0.0579(3) 0.4323(3) 0.7500 0.0147(6) Uani 1 2 d S . .
Mg4 Mg 0.4337(2) 0.3773(2) 0.58372(16) 0.0136(4) Uani 1 1 d . . .
Sn1A Sn 0.0000 0.0000 0.6355(5) 0.0164(3) Uani 0.739(3) 3 d SPU . 1
Sn1B Sn 0.0000 0.0000 0.6684(10) 0.0164(3) Uani 0.181(9) 3 d SPU . 2
Sn1C Sn 0.0000 0.0000 0.598(2) 0.0164(3) Uani 0.080(8) 3 d SPU . 3
Sn2 Sn 0.40827(4) 0.11335(4) 0.58385(3) 0.01074(14) Uani 1 1 d . . .
Sn3 Sn 0.29948(5) 0.41351(6) 0.7500 0.01053(16) Uani 1 2 d S . .

loop_
_atom_site_aniso_label
_atom_site_aniso_U_11
_atom_site_aniso_U_22
_atom_site_aniso_U_33
_atom_site_aniso_U_23
_atom_site_aniso_U_13
_atom_site_aniso_U_12
K1 0.0197(7) 0.0197(7) 0.0167(13) 0.000 0.000 0.0099(4)
K2 0.0190(11) 0.0190(11) 0.0208(19) 0.000 0.000 0.0095(5)
Mg1 0.0179(16) 0.0162(15) 0.0216(18) 0.000 0.000 0.0099(14)
Mg2 0.0115(10) 0.0152(10) 0.0107(11) 0.0036(8) 0.0015(8) 0.0084(8)
Mg3 0.0153(15) 0.0133(15) 0.0152(17) 0.000 0.000 0.0070(13)
Mg4 0.0131(10) 0.0144(10) 0.0125(11) 0.0005(9) 0.0005(8) 0.0064(8)
Sn1A 0.0160(2) 0.0160(2) 0.0171(7) 0.000 0.000 0.00799(12)
Sn1B 0.0160(2) 0.0160(2) 0.0171(7) 0.000 0.000 0.00799(12)
Sn1C 0.0160(2) 0.0160(2) 0.0171(7) 0.000 0.000 0.00799(12)
Sn2 0.0120(2) 0.0104(2) 0.0105(2) 0.00006(16) -0.00029(15) 0.00614(16)
Sn3 0.0096(3) 0.0116(3) 0.0105(3) 0.000 0.000 0.0054(2)

loop_
_atom_type_symbol
_atom_type_description
_atom_type_scat_dispersion_real
_atom_type_scat_dispersion_imag
_atom_type_scat_source
Mg Mg 0.0486 0.0363 'International Tables Vol C Tables 4.2.6.8 and 6.1.1.4'
K K 0.2009 0.2494 'International Tables Vol C Tables 4.2.6.8 and 6.1.1.4'
Sn Sn -0.6537 1.4246 'International Tables Vol C Tables 4.2.6.8 and 6.1.1.4'

loop_
_geom_angle_atom_site_label_1
_geom_angle_atom_site_label_2
_geom_angle_atom_site_label_3
_geom_angle
_geom_angle_site_symmetry_1
_geom_angle_site_symmetry_3
Sn3 K1 Sn3 84.10(5) 2_665 3_565
Sn3 K1 Sn3 84.10(5) 2_665 .
Sn3 K1 Sn3 84.10(5) 3_565 .
Sn3 K1 Sn2 133.702(11) 2_665 8_566
Sn3 K1 Sn2 78.157(11) 3_565 8_566
Sn3 K1 Sn2 134.936(11) . 8_566
Sn3 K1 Sn2 78.157(11) 2_665 7_666
Sn3 K1 Sn2 134.936(11) 3_565 7_666
Sn3 K1 Sn2 133.702(11) . 7_666
Sn2 K1 Sn2 84.88(5) 8_566 7_666
Sn3 K1 Sn2 134.936(11) 2_665 9_556
Sn3 K1 Sn2 133.702(11) 3_565 9_556
Sn3 K1 Sn2 78.157(11) . 9_556
Sn2 K1 Sn2 84.88(5) 8_566 9_556
Sn2 K1 Sn2 84.88(5) 7_666 9_556
Sn3 K1 Mg4 177.38(7) 2_665 9_556
Sn3 K1 Mg4 93.39(3) 3_565 9_556
Sn3 K1 Mg4 94.92(3) . 9_556
Sn2 K1 Mg4 46.08(4) 8_566 9_556
Sn2 K1 Mg4 104.21(7) 7_666 9_556
Sn2 K1 Mg4 46.94(4) 9_556 9_556
Sn3 K1 Mg4 93.39(3) 2_665 8_566
Sn3 K1 Mg4 94.92(3) 3_565 8_566
Sn3 K1 Mg4 177.38(7) . 8_566
Sn2 K1 Mg4 46.94(4) 8_566 8_566
Sn2 K1 Mg4 46.08(4) 7_666 8_566
Sn2 K1 Mg4 104.21(7) 9_556 8_566
Mg4 K1 Mg4 87.56(7) 9_556 8_566
Sn3 K1 Mg4 94.92(3) 2_665 7_666
Sn3 K1 Mg4 177.38(7) 3_565 7_666
Sn3 K1 Mg4 93.39(3) . 7_666
Sn2 K1 Mg4 104.21(7) 8_566 7_666
Sn2 K1 Mg4 46.94(4) 7_666 7_666
Sn2 K1 Mg4 46.08(4) 9_556 7_666
Mg4 K1 Mg4 87.56(7) 9_556 7_666
Mg4 K1 Mg4 87.56(7) 8_566 7_666
Sn3 K1 Mg3 45.65(5) 2_665 3_565
Sn3 K1 Mg3 46.91(5) 3_565 3_565
Sn3 K1 Mg3 103.49(7) . 3_565
Sn2 K1 Mg3 93.92(4) 8_566 3_565
Sn2 K1 Mg3 93.91(4) 7_666 3_565
Sn2 K1 Mg3 178.36(7) 9_556 3_565
Mg4 K1 Mg3 132.55(6) 9_556 3_565
Mg4 K1 Mg3 74.15(4) 8_566 3_565
Mg4 K1 Mg3 133.41(6) 7_666 3_565
Sn3 K1 Mg3 103.49(7) 2_665 .
Sn3 K1 Mg3 45.65(5) 3_565 .
Sn3 K1 Mg3 46.91(5) . .
Sn2 K1 Mg3 93.91(4) 8_566 .
Sn2 K1 Mg3 178.36(7) 7_666 .
Sn2 K1 Mg3 93.92(4) 9_556 .
Mg4 K1 Mg3 74.15(4) 9_556 .
Mg4 K1 Mg3 133.41(6) 8_566 .
Mg4 K1 Mg3 132.55(6) 7_666 .
Mg3 K1 Mg3 87.28(6) 3_565 .
Sn3 K1 Mg3 46.91(5) 2_665 2_665
Sn3 K1 Mg3 103.49(7) 3_565 2_665
Sn3 K1 Mg3 45.65(5) . 2_665
Sn2 K1 Mg3 178.36(7) 8_566 2_665
Sn2 K1 Mg3 93.92(4) 7_666 2_665
Sn2 K1 Mg3 93.91(4) 9_556 2_665
Mg4 K1 Mg3 133.41(6) 9_556 2_665
Mg4 K1 Mg3 132.55(6) 8_566 2_665
Mg4 K1 Mg3 74.15(4) 7_666 2_665
Mg3 K1 Mg3 87.28(6) 3_565 2_665
Mg3 K1 Mg3 87.28(6) . 2_665
Sn2 K2 Sn2 134.096(5) 11_657 .
Sn2 K2 Sn2 77.492(15) 11_657 2_655
Sn2 K2 Sn2 84.976(11) . 2_655
Sn2 K2 Sn2 84.976(11) 11_657 12_667
Sn2 K2 Sn2 134.096(5) . 12_667
Sn2 K2 Sn2 134.096(5) 2_655 12_667
Sn2 K2 Sn2 84.976(11) 11_657 10_557
Sn2 K2 Sn2 77.492(15) . 10_557
Sn2 K2 Sn2 134.096(5) 2_655 10_557
Sn2 K2 Sn2 84.976(11) 12_667 10_557
Sn2 K2 Sn2 134.096(5) 11_657 3_665
Sn2 K2 Sn2 84.976(11) . 3_665
Sn2 K2 Sn2 84.976(11) 2_655 3_665
Sn2 K2 Sn2 77.492(15) 12_667 3_665
Sn2 K2 Sn2 134.096(5) 10_557 3_665
Sn2 K2 Mg4 94.02(3) 11_657 2_655
Sn2 K2 Mg4 46.10(3) . 2_655
Sn2 K2 Mg4 46.97(3) 2_655 2_655
Sn2 K2 Mg4 178.15(3) 12_667 2_655
Sn2 K2 Mg4 93.39(3) 10_557 2_655
Sn2 K2 Mg4 104.30(3) 3_665 2_655
Sn2 K2 Mg4 46.10(3) 11_657 12_667
Sn2 K2 Mg4 178.15(3) . 12_667
Sn2 K2 Mg4 93.39(3) 2_655 12_667
Sn2 K2 Mg4 46.97(3) 12_667 12_667
Sn2 K2 Mg4 104.30(3) 10_557 12_667
Sn2 K2 Mg4 94.02(3) 3_665 12_667
Mg4 K2 Mg4 132.90(2) 2_655 12_667
Sn2 K2 Mg4 46.97(3) 11_657 11_657
Sn2 K2 Mg4 93.39(3) . 11_657
Sn2 K2 Mg4 94.02(3) 2_655 11_657
Sn2 K2 Mg4 104.30(3) 12_667 11_657
Sn2 K2 Mg4 46.10(3) 10_557 11_657
Sn2 K2 Mg4 178.15(3) 3_665 11_657
Mg4 K2 Mg4 73.90(7) 2_655 11_657
Mg4 K2 Mg4 87.59(5) 12_667 11_657
Sn2 K2 Mg4 93.39(3) 11_657 3_665
Sn2 K2 Mg4 104.30(3) . 3_665
Sn2 K2 Mg4 46.10(3) 2_655 3_665
Sn2 K2 Mg4 94.02(3) 12_667 3_665
Sn2 K2 Mg4 178.15(3) 10_557 3_665
Sn2 K2 Mg4 46.97(3) 3_665 3_665
Mg4 K2 Mg4 87.59(5) 2_655 3_665
Mg4 K2 Mg4 73.90(7) 12_667 3_665
Mg4 K2 Mg4 132.90(2) 11_657 3_665
Sn2 K2 Mg4 178.15(3) 11_657 .
Sn2 K2 Mg4 46.97(3) . .
Sn2 K2 Mg4 104.30(3) 2_655 .
Sn2 K2 Mg4 93.39(3) 12_667 .
Sn2 K2 Mg4 94.02(3) 10_557 .
Sn2 K2 Mg4 46.10(3) 3_665 .
Mg4 K2 Mg4 87.59(5) 2_655 .
Mg4 K2 Mg4 132.90(2) 12_667 .
Mg4 K2 Mg4 132.90(2) 11_657 .
Mg4 K2 Mg4 87.59(5) 3_665 .
Sn2 K2 Mg4 104.30(3) 11_657 10_557
Sn2 K2 Mg4 94.02(3) . 10_557
Sn2 K2 Mg4 178.15(3) 2_655 10_557
Sn2 K2 Mg4 46.10(3) 12_667 10_557
Sn2 K2 Mg4 46.97(3) 10_557 10_557
Sn2 K2 Mg4 93.39(3) 3_665 10_557
Mg4 K2 Mg4 132.90(2) 2_655 10_557
Mg4 K2 Mg4 87.59(5) 12_667 10_557
Mg4 K2 Mg4 87.59(5) 11_657 10_557
Mg4 K2 Mg4 132.90(2) 3_665 10_557
Mg4 K2 Mg4 73.90(7) . 10_557
Sn1B Mg1 Sn1B 46.1(5) . 10_557
Sn1B Mg1 Sn3 101.82(10) . .
Sn1B Mg1 Sn3 101.82(10) 10_557 .
Sn1B Mg1 Sn2 136.9(2) . 10_557
Sn1B Mg1 Sn2 98.1(2) 10_557 10_557
Sn3 Mg1 Sn2 109.97(8) . 10_557
Sn1B Mg1 Sn2 98.1(2) . .
Sn1B Mg1 Sn2 136.9(2) 10_557 .
Sn3 Mg1 Sn2 109.97(8) . .
Sn2 Mg1 Sn2 97.62(9) 10_557 .
Sn1B Mg1 Sn1A 7.78(17) . .
Sn1B Mg1 Sn1A 53.9(4) 10_557 .
Sn3 Mg1 Sn1A 101.02(9) . .
Sn2 Mg1 Sn1A 142.36(13) 10_557 .
Sn2 Mg1 Sn1A 91.16(10) . .
Sn1B Mg1 Sn1A 53.9(4) . 10_557
Sn1B Mg1 Sn1A 7.78(17) 10_557 10_557
Sn3 Mg1 Sn1A 101.02(9) . 10_557
Sn2 Mg1 Sn1A 91.16(10) 10_557 10_557
Sn2 Mg1 Sn1A 142.36(13) . 10_557
Sn1A Mg1 Sn1A 61.7(2) . 10_557
Sn1B Mg1 Mg3 105.26(11) . 3
Sn1B Mg1 Mg3 105.26(11) 10_557 3
Sn3 Mg1 Mg3 150.51(13) . 3
Sn2 Mg1 Mg3 54.94(6) 10_557 3
Sn2 Mg1 Mg3 54.94(6) . 3
Sn1A Mg1 Mg3 104.22(10) . 3
Sn1A Mg1 Mg3 104.22(10) 10_557 3
Sn1B Mg1 Sn1C 15.4(3) . .
Sn1B Mg1 Sn1C 61.5(6) 10_557 .
Sn3 Mg1 Sn1C 100.04(10) . .
Sn2 Mg1 Sn1C 147.0(2) 10_557 .
Sn2 Mg1 Sn1C 84.4(3) . .
Sn1A Mg1 Sn1C 7.6(3) . .
Sn1A Mg1 Sn1C 69.3(5) 10_557 .
Mg3 Mg1 Sn1C 102.94(11) 3 .
Sn1B Mg1 Sn1C 61.5(6) . 10_557
Sn1B Mg1 Sn1C 15.4(3) 10_557 10_557
Sn3 Mg1 Sn1C 100.04(10) . 10_557
Sn2 Mg1 Sn1C 84.4(3) 10_557 10_557
Sn2 Mg1 Sn1C 147.0(2) . 10_557
Sn1A Mg1 Sn1C 69.3(5) . 10_557
Sn1A Mg1 Sn1C 7.6(3) 10_557 10_557
Mg3 Mg1 Sn1C 102.94(11) 3 10_557
Sn1C Mg1 Sn1C 76.9(8) . 10_557
Sn1B Mg1 Mg4 142.5(2) . 10_557
Sn1B Mg1 Mg4 105.1(2) 10_557 10_557
Sn3 Mg1 Mg4 54.94(6) . 10_557
Sn2 Mg1 Mg4 55.10(5) 10_557 10_557
Sn2 Mg1 Mg4 116.81(11) . 10_557
Sn1A Mg1 Mg4 147.13(13) . 10_557
Sn1A Mg1 Mg4 98.21(11) 10_557 10_557
Mg3 Mg1 Mg4 106.00(9) 3 10_557
Sn1C Mg1 Mg4 150.58(18) . 10_557
Sn1C Mg1 Mg4 91.4(4) 10_557 10_557
Sn1B Mg1 Mg4 105.1(2) . .
Sn1B Mg1 Mg4 142.5(2) 10_557 .
Sn3 Mg1 Mg4 54.94(6) . .
Sn2 Mg1 Mg4 116.81(11) 10_557 .
Sn2 Mg1 Mg4 55.10(5) . .
Sn1A Mg1 Mg4 98.21(11) . .
Sn1A Mg1 Mg4 147.13(13) 10_557 .
Mg3 Mg1 Mg4 106.00(9) 3 .
Sn1C Mg1 Mg4 91.4(4) . .
Sn1C Mg1 Mg4 150.58(18) 10_557 .
Mg4 Mg1 Mg4 85.66(11) 10_557 .
Sn1C Mg2 Sn1A 10.5(5) . .
Sn1C Mg2 Sn2 97.85(6) . 2
Sn1A Mg2 Sn2 97.58(6) . 2
Sn1C Mg2 Sn2 120.6(5) . 9_556
Sn1A Mg2 Sn2 129.49(13) . 9_556
Sn2 Mg2 Sn2 111.72(7) 2 9_556
Sn1C Mg2 Sn3 114.3(5) . .
Sn1A Mg2 Sn3 105.04(14) . .
Sn2 Mg2 Sn3 111.60(7) 2 .
Sn2 Mg2 Sn3 101.14(6) 9_556 .
Sn1C Mg2 Sn1B 18.9(4) . .
Sn1A Mg2 Sn1B 8.38(14) . .
Sn2 Mg2 Sn1B 97.19(6) 2 .
Sn2 Mg2 Sn1B 136.2(2) 9_556 .
Sn3 Mg2 Sn1B 97.5(2) . .
Sn1C Mg2 Mg4 106.83(8) . .
Sn1A Mg2 Mg4 106.29(7) . .
Sn2 Mg2 Mg4 155.24(9) 2 .
Sn2 Mg2 Mg4 56.88(5) 9_556 .
Sn3 Mg2 Mg4 56.16(5) . .
Sn1B Mg2 Mg4 105.46(8) . .
Sn1C Mg2 Mg3 118.4(5) . .
Sn1A Mg2 Mg3 109.56(14) . .
Sn2 Mg2 Mg3 55.73(6) 2 .
Sn2 Mg2 Mg3 120.89(8) 9_556 .
Sn3 Mg2 Mg3 55.87(6) . .
Sn1B Mg2 Mg3 102.4(2) . .
Mg4 Mg2 Mg3 108.56(9) . .
Sn1C Mg2 Mg4 125.1(5) . 9_556
Sn1A Mg2 Mg4 133.10(13) . 9_556
Sn2 Mg2 Mg4 55.68(5) 2 9_556
Sn2 Mg2 Mg4 56.04(5) 9_556 9_556
Sn3 Mg2 Mg4 120.03(8) . 9_556
Sn1B Mg2 Mg4 138.92(18) . 9_556
Mg4 Mg2 Mg4 108.96(7) . 9_556
Mg3 Mg2 Mg4 87.35(7) . 9_556
Sn1C Mg2 Mg1 63.8(4) . .
Sn1A Mg2 Mg1 56.75(11) . .
Sn2 Mg2 Mg1 133.58(8) 2 .
Sn2 Mg2 Mg1 114.24(8) 9_556 .
Sn3 Mg2 Mg1 53.14(6) . .
Sn1B Mg2 Mg1 51.66(16) . .
Mg4 Mg2 Mg1 59.90(7) . .
Mg3 Mg2 Mg1 94.11(8) . .
Mg4 Mg2 Mg1 168.64(10) 9_556 .
Sn1C Mg2 Mg2 70.2(4) . 9_556
Sn1A Mg2 Mg2 77.76(10) . 9_556
Sn2 Mg2 Mg2 52.70(5) 2 9_556
Sn2 Mg2 Mg2 88.21(9) 9_556 9_556
Sn3 Mg2 Mg2 164.19(8) . 9_556
Sn1B Mg2 Mg2 83.94(19) . 9_556
Mg4 Mg2 Mg2 138.68(10) . 9_556
Mg3 Mg2 Mg2 108.37(8) . 9_556
Mg4 Mg2 Mg2 55.34(7) 9_556 9_556
Mg1 Mg2 Mg2 134.00(7) . 9_556
Sn1C Mg2 Mg2 70.2(4) . 8_556
Sn1A Mg2 Mg2 77.76(10) . 8_556
Sn2 Mg2 Mg2 135.64(9) 2 8_556
Sn2 Mg2 Mg2 52.37(7) 9_556 8_556
Sn3 Mg2 Mg2 112.18(7) . 8_556
Sn1B Mg2 Mg2 83.94(19) . 8_556
Mg4 Mg2 Mg2 58.33(6) . 8_556
Mg3 Mg2 Mg2 166.81(9) . 8_556
Mg4 Mg2 Mg2 95.48(9) 9_556 8_556
Mg1 Mg2 Mg2 80.64(6) . 8_556
Mg2 Mg2 Mg2 83.64(9) 9_556 8_556
Sn3 Mg3 Sn2 108.73(8) 3_565 2
Sn3 Mg3 Sn2 108.73(8) 3_565 11_557
Sn2 Mg3 Sn2 101.94(10) 2 11_557
Sn3 Mg3 Sn3 112.27(10) 3_565 .
Sn2 Mg3 Sn3 112.31(7) 2 .
Sn2 Mg3 Sn3 112.31(7) 11_557 .
Sn3 Mg3 Mg2 129.75(7) 3_565 .
Sn2 Mg3 Mg2 55.79(5) 2 .
Sn2 Mg3 Mg2 120.91(11) 11_557 .
Sn3 Mg3 Mg2 56.53(6) . .
Sn3 Mg3 Mg2 129.75(7) 3_565 10_557
Sn2 Mg3 Mg2 120.91(11) 2 10_557
Sn2 Mg3 Mg2 55.79(5) 11_557 10_557
Sn3 Mg3 Mg2 56.53(6) . 10_557
Mg2 Mg3 Mg2 87.66(10) . 10_557
Sn3 Mg3 Mg1 152.52(13) 3_565 2
Sn2 Mg3 Mg1 57.67(6) 2 2
Sn2 Mg3 Mg1 57.67(6) 11_557 2
Sn3 Mg3 Mg1 95.21(10) . 2
Mg2 Mg3 Mg1 65.60(7) . 2
Mg2 Mg3 Mg1 65.60(7) 10_557 2
Sn3 Mg3 Mg4 54.62(6) 3_565 12_567
Sn2 Mg3 Mg4 116.98(10) 2 12_567
Sn2 Mg3 Mg4 54.11(5) 11_557 12_567
Sn3 Mg3 Mg4 130.56(7) . 12_567
Mg2 Mg3 Mg4 171.59(11) . 12_567
Mg2 Mg3 Mg4 93.57(5) 10_557 12_567
Mg1 Mg3 Mg4 107.39(9) 2 12_567
Sn3 Mg3 Mg4 54.62(6) 3_565 3_565
Sn2 Mg3 Mg4 54.11(5) 2 3_565
Sn2 Mg3 Mg4 116.98(10) 11_557 3_565
Sn3 Mg3 Mg4 130.56(7) . 3_565
Mg2 Mg3 Mg4 93.57(5) . 3_565
Mg2 Mg3 Mg4 171.59(11) 10_557 3_565
Mg1 Mg3 Mg4 107.39(9) 2 3_565
Mg4 Mg3 Mg4 84.03(10) 12_567 3_565
Sn3 Mg3 K1 63.91(5) 3_565 10_557
Sn2 Mg3 K1 166.05(8) 2 10_557
Sn2 Mg3 K1 91.82(4) 11_557 10_557
Sn3 Mg3 K1 63.37(5) . 10_557
Mg2 Mg3 K1 118.53(10) . 10_557
Mg2 Mg3 K1 68.96(6) 10_557 10_557
Mg1 Mg3 K1 134.17(7) 2 10_557
Mg4 Mg3 K1 69.53(5) 12_567 10_557
Mg4 Mg3 K1 117.33(9) 3_565 10_557
Sn3 Mg3 K1 63.91(5) 3_565 .
Sn2 Mg3 K1 91.82(4) 2 .
Sn2 Mg3 K1 166.05(8) 11_557 .
Sn3 Mg3 K1 63.37(5) . .
Mg2 Mg3 K1 68.96(6) . .
Mg2 Mg3 K1 118.53(10) 10_557 .
Mg1 Mg3 K1 134.17(7) 2 .
Mg4 Mg3 K1 117.33(9) 12_567 .
Mg4 Mg3 K1 69.53(5) 3_565 .
K1 Mg3 K1 74.34(9) 10_557 .
Sn3 Mg3 K2 85.51(7) 3_565 1_455
Sn2 Mg3 K2 59.01(5) 2 1_455
Sn2 Mg3 K2 59.01(5) 11_557 1_455
Sn3 Mg3 K2 162.22(10) . 1_455
Mg2 Mg3 K2 112.53(7) . 1_455
Mg2 Mg3 K2 112.53(7) 10_557 1_455
Mg1 Mg3 K2 67.01(8) 2 1_455
Mg4 Mg3 K2 59.37(6) 12_567 1_455
Mg4 Mg3 K2 59.37(6) 3_565 1_455
K1 Mg3 K2 128.90(6) 10_557 1_455
K1 Mg3 K2 128.90(6) . 1_455
Sn2 Mg4 Sn3 108.12(7) 3_665 .
Sn2 Mg4 Sn2 109.17(7) 3_665 9_556
Sn3 Mg4 Sn2 102.60(7) . 9_556
Sn2 Mg4 Sn2 113.52(7) 3_665 .
Sn3 Mg4 Sn2 111.88(7) . .
Sn2 Mg4 Sn2 110.95(7) 9_556 .
Sn2 Mg4 Mg2 151.33(9) 3_665 .
Sn3 Mg4 Mg2 57.86(6) . .
Sn2 Mg4 Mg2 57.00(5) 9_556 .
Sn2 Mg4 Mg2 95.15(7) . .
Sn2 Mg4 Mg2 129.91(8) 3_665 8_556
Sn3 Mg4 Mg2 121.41(8) . 8_556
Sn2 Mg4 Mg2 55.42(5) 9_556 8_556
Sn2 Mg4 Mg2 55.53(5) . 8_556
Mg2 Mg4 Mg2 66.33(8) . 8_556
Sn2 Mg4 Mg1 131.77(9) 3_665 .
Sn3 Mg4 Mg1 55.10(6) . .
Sn2 Mg4 Mg1 118.35(8) 9_556 .
Sn2 Mg4 Mg1 56.85(6) . .
Mg2 Mg4 Mg1 64.10(8) . .
Mg2 Mg4 Mg1 86.40(7) 8_556 .
Sn2 Mg4 Mg4 55.00(6) 3_665 7_666
Sn3 Mg4 Mg4 117.14(10) . 7_666
Sn2 Mg4 Mg4 54.18(6) 9_556 7_666
Sn2 Mg4 Mg4 130.74(11) . 7_666
Mg2 Mg4 Mg4 106.32(10) . 7_666
Mg2 Mg4 Mg4 93.36(9) 8_556 7_666
Mg1 Mg4 Mg4 169.61(12) . 7_666
Sn2 Mg4 Mg3 54.62(6) 3_665 2_665
Sn3 Mg4 Mg3 53.50(6) . 2_665
Sn2 Mg4 Mg3 117.65(8) 9_556 2_665
Sn2 Mg4 Mg3 131.14(8) . 2_665
Mg2 Mg4 Mg3 106.58(9) . 2_665
Mg2 Mg4 Mg3 171.78(9) 8_556 2_665
Mg1 Mg4 Mg3 94.20(8) . 2_665
Mg4 Mg4 Mg3 84.57(8) 7_666 2_665
Sn2 Mg4 K2 64.18(4) 3_665 .
Sn3 Mg4 K2 91.72(6) . .
Sn2 Mg4 K2 165.61(7) 9_556 .
Sn2 Mg4 K2 63.81(4) . .
Mg2 Mg4 K2 134.79(8) . .
Mg2 Mg4 K2 117.77(7) 8_556 .
Mg1 Mg4 K2 71.11(7) . .
Mg4 Mg4 K2 117.79(9) 7_666 .
Mg3 Mg4 K2 70.02(6) 2_665 .
Sn2 Mg4 K1 64.24(4) 3_665 7_666
Sn3 Mg4 K1 165.52(8) . 7_666
Sn2 Mg4 K1 91.71(7) 9_556 7_666
Sn2 Mg4 K1 63.86(4) . 7_666
Mg2 Mg4 K1 134.58(8) . 7_666
Mg2 Mg4 K1 68.77(6) 8_556 7_666
Mg1 Mg4 K1 119.59(8) . 7_666
Mg4 Mg4 K1 69.68(7) 7_666 7_666
Mg3 Mg4 K1 117.60(7) 2_665 7_666
K2 Mg4 K1 73.93(5) . 7_666
Sn2 Mg4 K1 85.85(5) 3_665 .
Sn3 Mg4 K1 58.95(5) . .
Sn2 Mg4 K1 59.35(5) 9_556 .
Sn2 Mg4 K1 160.63(7) . .
Mg2 Mg4 K1 65.48(5) . .
Mg2 Mg4 K1 112.45(7) 8_556 .
Mg1 Mg4 K1 110.83(8) . .
Mg4 Mg4 K1 59.72(7) 7_666 .
Mg3 Mg4 K1 59.70(6) 2_665 .
K2 Mg4 K1 129.72(6) . .
K1 Mg4 K1 129.41(6) 7_666 .
Mg2 Sn1A Mg2 113.89(11) 2 .
Mg2 Sn1A Mg2 113.89(11) 2 3
Mg2 Sn1A Mg2 113.89(11) . 3
Mg2 Sn1A Mg1 163.7(2) 2 .
Mg2 Sn1A Mg1 72.23(8) . .
Mg2 Sn1A Mg1 74.49(8) 3 .
Mg2 Sn1A Mg1 74.49(8) 2 3
Mg2 Sn1A Mg1 163.7(2) . 3
Mg2 Sn1A Mg1 72.23(8) 3 3
Mg1 Sn1A Mg1 96.07(15) . 3
Mg2 Sn1A Mg1 72.23(8) 2 2
Mg2 Sn1A Mg1 74.49(8) . 2
Mg2 Sn1A Mg1 163.7(2) 3 2
Mg1 Sn1A Mg1 96.07(15) . 2
Mg1 Sn1A Mg1 96.07(15) 3 2
Mg2 Sn1A Sn1A 104.58(14) 2 10_557
Mg2 Sn1A Sn1A 104.58(14) . 10_557
Mg2 Sn1A Sn1A 104.58(14) 3 10_557
Mg1 Sn1A Sn1A 59.16(11) . 10_557
Mg1 Sn1A Sn1A 59.16(11) 3 10_557
Mg1 Sn1A Sn1A 59.16(11) 2 10_557
Sn1B Sn1B Mg1 66.9(3) 10_557 .
Sn1B Sn1B Mg1 66.9(3) 10_557 3
Mg1 Sn1B Mg1 105.7(3) . 3
Sn1B Sn1B Mg1 66.9(3) 10_557 2
Mg1 Sn1B Mg1 105.7(3) . 2
Mg1 Sn1B Mg1 105.7(3) 3 2
Sn1B Sn1B Mg2 113.0(3) 10_557 2
Mg1 Sn1B Mg2 178.62(10) . 2
Mg1 Sn1B Mg2 75.44(7) 3 2
Mg1 Sn1B Mg2 73.15(7) 2 2
Sn1B Sn1B Mg2 113.0(3) 10_557 .
Mg1 Sn1B Mg2 73.15(7) . .
Mg1 Sn1B Mg2 178.62(10) 3 .
Mg1 Sn1B Mg2 75.44(7) 2 .
Mg2 Sn1B Mg2 105.8(3) 2 .
Sn1B Sn1B Mg2 113.0(3) 10_557 3
Mg1 Sn1B Mg2 75.44(7) . 3
Mg1 Sn1B Mg2 73.15(7) 3 3
Mg1 Sn1B Mg2 178.62(10) 2 3
Mg2 Sn1B Mg2 105.8(3) 2 3
Mg2 Sn1B Mg2 105.8(3) . 3
Sn1C Sn1C Mg2 85.9(6) 7_556 2
Sn1C Sn1C Mg2 85.9(6) 7_556 .
Mg2 Sn1C Mg2 119.50(15) 2 .
Sn1C Sn1C Mg2 85.9(6) 7_556 3
Mg2 Sn1C Mg2 119.50(15) 2 3
Mg2 Sn1C Mg2 119.50(15) . 3
Sn1C Sn1C Mg1 128.5(4) 7_556 .
Mg2 Sn1C Mg1 145.6(10) 2 .
Mg2 Sn1C Mg1 68.7(3) . .
Mg2 Sn1C Mg1 70.8(3) 3 .
Sn1C Sn1C Mg1 128.5(4) 7_556 3
Mg2 Sn1C Mg1 70.8(3) 2 3
Mg2 Sn1C Mg1 145.6(10) . 3
Mg2 Sn1C Mg1 68.7(3) 3 3
Mg1 Sn1C Mg1 85.4(6) . 3
Sn1C Sn1C Mg1 128.5(4) 7_556 2
Mg2 Sn1C Mg1 68.7(3) 2 2
Mg2 Sn1C Mg1 70.8(3) . 2
Mg2 Sn1C Mg1 145.6(10) 3 2
Mg1 Sn1C Mg1 85.4(6) . 2
Mg1 Sn1C Mg1 85.4(6) 3 2
Mg4 Sn2 Mg3 71.27(7) 2_655 3
Mg4 Sn2 Mg2 113.43(6) 2_655 3
Mg3 Sn2 Mg2 68.48(7) 3 3
Mg4 Sn2 Mg4 70.83(7) 2_655 8_556
Mg3 Sn2 Mg4 102.28(6) 3 8_556
Mg2 Sn2 Mg4 68.89(6) 3 8_556
Mg4 Sn2 Mg2 128.95(6) 2_655 8_556
Mg3 Sn2 Mg2 143.27(7) 3 8_556
Mg2 Sn2 Mg2 74.93(8) 3 8_556
Mg4 Sn2 Mg2 66.11(6) 8_556 8_556
Mg4 Sn2 Mg4 126.48(7) 2_655 .
Mg3 Sn2 Mg4 128.83(7) 3 .
Mg2 Sn2 Mg4 120.09(6) 3 .
Mg4 Sn2 Mg4 128.50(4) 8_556 .
Mg2 Sn2 Mg4 68.43(6) 8_556 .
Mg4 Sn2 Mg1 131.20(7) 2_655 .
Mg3 Sn2 Mg1 67.39(8) 3 .
Mg2 Sn2 Mg1 73.79(7) 3 .
Mg4 Sn2 Mg1 142.36(8) 8_556 .
Mg2 Sn2 Mg1 99.83(6) 8_556 .
Mg4 Sn2 Mg1 68.05(7) . .
Mg4 Sn2 K2 69.71(4) 2_655 .
Mg3 Sn2 K2 77.31(6) 3 .
Mg2 Sn2 K2 141.31(5) 3 .
Mg4 Sn2 K2 138.28(4) 8_556 .
Mg2 Sn2 K2 135.30(4) 8_556 .
Mg4 Sn2 K2 69.22(4) . .
Mg1 Sn2 K2 76.84(6) . .
Mg4 Sn2 K1 69.69(5) 2_655 7_666
Mg3 Sn2 K1 138.86(7) 3 7_666
Mg2 Sn2 K1 140.93(6) 3 7_666
Mg4 Sn2 K1 76.61(5) 8_556 7_666
Mg2 Sn2 K1 74.75(5) 8_556 7_666
Mg4 Sn2 K1 69.20(4) . 7_666
Mg1 Sn2 K1 135.63(7) . 7_666
K2 Sn2 K1 77.56(3) . 7_666
Mg3 Sn3 Mg4 71.88(6) 2_665 10_557
Mg3 Sn3 Mg4 71.88(6) 2_665 .
Mg4 Sn3 Mg4 102.57(9) 10_557 .
Mg3 Sn3 Mg1 116.97(9) 2_665 .
Mg4 Sn3 Mg1 69.96(6) 10_557 .
Mg4 Sn3 Mg1 69.96(6) . .
Mg3 Sn3 Mg3 127.73(10) 2_665 .
Mg4 Sn3 Mg3 128.28(4) 10_557 .
Mg4 Sn3 Mg3 128.28(4) . .
Mg1 Sn3 Mg3 115.30(9) . .
Mg3 Sn3 Mg2 129.86(4) 2_665 .
Mg4 Sn3 Mg2 142.24(6) 10_557 .
Mg4 Sn3 Mg2 65.98(6) . .
Mg1 Sn3 Mg2 72.36(6) . .
Mg3 Sn3 Mg2 67.59(5) . .
Mg3 Sn3 Mg2 129.86(4) 2_665 10_557
Mg4 Sn3 Mg2 65.98(6) 10_557 10_557
Mg4 Sn3 Mg2 142.24(6) . 10_557
Mg1 Sn3 Mg2 72.36(6) . 10_557
Mg3 Sn3 Mg2 67.59(5) . 10_557
Mg2 Sn3 Mg2 100.25(8) . 10_557
Mg3 Sn3 K1 70.45(5) 2_665 10_557
Mg4 Sn3 K1 77.27(5) 10_557 10_557
Mg4 Sn3 K1 140.26(5) . 10_557
Mg1 Sn3 K1 140.64(3) . 10_557
Mg3 Sn3 K1 69.72(5) . 10_557
Mg2 Sn3 K1 135.29(5) . 10_557
Mg2 Sn3 K1 74.79(5) 10_557 10_557
Mg3 Sn3 K1 70.45(5) 2_665 .
Mg4 Sn3 K1 140.26(5) 10_557 .
Mg4 Sn3 K1 77.27(5) . .
Mg1 Sn3 K1 140.64(3) . .
Mg3 Sn3 K1 69.72(5) . .
Mg2 Sn3 K1 74.79(5) . .
Mg2 Sn3 K1 135.29(5) 10_557 .
K1 Sn3 K1 78.68(7) 10_557 .

loop_
_geom_bond_atom_site_label_1
_geom_bond_atom_site_label_2
_geom_bond_distance
_geom_bond_site_symmetry_2
K1 Sn3 3.6452(18) 2_665
K1 Sn3 3.6452(18) 3_565
K1 Sn3 3.6452(18) .
K1 Sn2 3.6704(18) 8_566
K1 Sn2 3.6704(18) 7_666
K1 Sn2 3.6704(18) 9_556
K1 Mg4 3.822(3) 9_556
K1 Mg4 3.822(3) 8_566
K1 Mg4 3.822(3) 7_666
K1 Mg3 3.825(3) 3_565
K1 Mg3 3.825(3) .
K1 Mg3 3.825(3) 2_665
K2 Sn2 3.6670(5) 11_657
K2 Sn2 3.6670(5) .
K2 Sn2 3.6670(5) 2_655
K2 Sn2 3.6670(5) 12_667
K2 Sn2 3.6670(5) 10_557
K2 Sn2 3.6670(5) 3_665
K2 Mg4 3.821(2) 2_655
K2 Mg4 3.821(2) 12_667
K2 Mg4 3.821(2) 11_657
K2 Mg4 3.821(2) 3_665
K2 Mg4 3.821(2) .
K2 Mg4 3.821(2) 10_557
Mg1 Sn1B 2.879(6) .
Mg1 Sn1B 2.879(6) 10_557
Mg1 Sn3 2.949(3) .
Mg1 Sn2 3.050(2) 10_557
Mg1 Sn2 3.050(2) .
Mg1 Sn1A 3.085(5) .
Mg1 Sn1A 3.085(5) 10_557
Mg1 Mg3 3.332(5) 3
Mg1 Sn1C 3.383(19) .
Mg1 Sn1C 3.383(19) 10_557
Mg1 Mg4 3.378(3) 10_557
Mg1 Mg4 3.378(3) .
Mg2 Sn1C 2.782(3) .
Mg2 Sn1A 2.867(3) .
Mg2 Sn2 2.956(2) 2
Mg2 Sn2 2.969(2) 9_556
Mg2 Sn3 3.001(2) .
Mg2 Sn1B 3.014(6) .
Mg2 Mg4 3.237(3) .
Mg2 Mg3 3.326(3) .
Mg2 Mg4 3.350(3) 9_556
Mg2 Mg2 3.604(3) 9_556
Mg2 Mg2 3.604(3) 8_556
Mg3 Sn3 2.902(3) 3_565
Mg3 Sn2 2.954(2) 2
Mg3 Sn2 2.954(2) 11_557
Mg3 Sn3 2.978(3) .
Mg3 Mg2 3.326(3) 10_557
Mg3 Mg1 3.332(5) 2
Mg3 Mg4 3.432(3) 12_567
Mg3 Mg4 3.432(3) 3_565
Mg3 K1 3.825(3) 10_557
Mg3 K2 4.173(3) 1_455
Mg4 Sn2 2.935(2) 3_665
Mg4 Sn3 2.944(2) .
Mg4 Sn2 2.965(2) 9_556
Mg4 Sn2 2.987(2) .
Mg4 Mg2 3.350(3) 8_556
Mg4 Mg4 3.419(4) 7_666
Mg4 Mg3 3.432(3) 2_665
Mg4 K1 3.822(3) 7_666
Sn1A Mg2 2.867(3) 2
Sn1A Mg2 2.867(3) 3
Sn1A Mg1 3.085(5) 3
Sn1A Mg1 3.085(5) 2
Sn1A Sn1A 3.163(14) 10_557
Sn1B Sn1B 2.26(3) 10_557
Sn1B Mg1 2.879(6) 3
Sn1B Mg1 2.879(6) 2
Sn1B Mg2 3.014(6) 2
Sn1B Mg2 3.014(6) 3
Sn1C Sn1C 2.70(6) 7_556
Sn1C Mg2 2.782(3) 2
Sn1C Mg2 2.782(3) 3
Sn1C Mg1 3.383(18) 3
Sn1C Mg1 3.383(18) 2
Sn2 Mg4 2.935(2) 2_655
Sn2 Mg3 2.954(2) 3
Sn2 Mg2 2.956(2) 3
Sn2 Mg4 2.965(2) 8_556
Sn2 Mg2 2.969(2) 8_556
Sn2 K1 3.6704(18) 7_666
Sn3 Mg3 2.902(3) 2_665
Sn3 Mg4 2.944(2) 10_557
Sn3 Mg2 3.001(2) 10_557
Sn3 K1 3.6452(18) 10_557
